data_7231501
loop_
_publ_author_name
'Lian, Zhaoxun'
'Zhao, Ning'
'Liu, Ping'
'An, Caixia'
'Wang, Airong'
'Yang, Fengxia'

_publ_section_title
;
 Crystal structures and investigation of the third-order nonlinear optical
 properties of four coordination polymers by using the Z-scan technique
;
_journal_issue 38
_journal_name_full CrystEngComm
_journal_page_first 5833
_journal_paper_doi 10.1039/C8CE01283K
_journal_volume 20
_journal_year 2018
_chemical_formula_moiety 'C23 H24 N4 Ni O6, H2 O'
_chemical_formula_sum 'C23 H26 N4 Ni O7'
_chemical_formula_weight 529.19
_space_group_crystal_system triclinic
_space_group_IT_number 2
_space_group_name_Hall '-P 1'
_space_group_name_H-M_alt 'P -1'
_symmetry_space_group_name_Hall '-P 1'
_symmetry_space_group_name_H-M 'P -1'
_atom_sites_solution_hydrogens mixed
_audit_creation_date 2016-12-09
_audit_creation_method
;
Olex2 1.2
(compiled 2015.09.30 svn.r3233 for OlexSys, GUI svn.r5103)
;
_audit_update_record
;
2018-02-11 deposited with the CCDC.
2018-09-10 downloaded from the CCDC.
;
_cell_angle_alpha 103.5140(10)
_cell_angle_beta 107.5220(10)
_cell_angle_gamma 95.5320(10)
_cell_formula_units_Z 2
_cell_length_a 10.0679(6)
_cell_length_b 11.2018(7)
_cell_length_c 11.3853(7)
_cell_measurement_reflns_used 7977
_cell_measurement_temperature 293(2)
_cell_measurement_theta_max 27.47
_cell_measurement_theta_min 2.95
_cell_volume 1171.13(12)
_computing_cell_refinement 'SAINT v7.68A (Bruker, 2009)'
_computing_data_collection 'Nonius CAD4 software'
_computing_data_reduction 'SAINT v7.68A (Bruker, 2009)'
_computing_molecular_graphics 'Olex2 (Dolomanov et al., 2009)'
_computing_publication_material 'Olex2 (Dolomanov et al., 2009)'
_computing_structure_refinement 'ShelXL (Sheldrick, 2015)'
_computing_structure_solution 'ShelXT (Sheldrick, 2015)'
_diffrn_ambient_temperature 293(2)
_diffrn_detector 'CCD area detector'
_diffrn_detector_area_resol_mean 5.6
_diffrn_detector_type 'Bruker SMART CCD 6000 area detector'
_diffrn_measured_fraction_theta_full 0.983
_diffrn_measured_fraction_theta_max 0.984
_diffrn_measurement_device 'three-circle diffractometer'
_diffrn_measurement_device_type 'Bruker SMART CCD 6000 area detector'
_diffrn_measurement_method '\w scans'
_diffrn_radiation_monochromator graphite
_diffrn_radiation_probe x-ray
_diffrn_radiation_type MoK\a
_diffrn_radiation_wavelength 0.71073
_diffrn_reflns_av_R_equivalents 0.0243
_diffrn_reflns_av_unetI/netI 0.0277
_diffrn_reflns_Laue_measured_fraction_full 0.983
_diffrn_reflns_Laue_measured_fraction_max 0.984
_diffrn_reflns_limit_h_max 13
_diffrn_reflns_limit_h_min -13
_diffrn_reflns_limit_k_max 14
_diffrn_reflns_limit_k_min -14
_diffrn_reflns_limit_l_max 14
_diffrn_reflns_limit_l_min -12
_diffrn_reflns_number 14253
_diffrn_reflns_point_group_measured_fraction_full 0.983
_diffrn_reflns_point_group_measured_fraction_max 0.984
_diffrn_reflns_theta_full 25.242
_diffrn_reflns_theta_max 27.518
_diffrn_reflns_theta_min 1.952
_diffrn_source 'sealed X-ray tube'
_diffrn_source_target Mo
_exptl_absorpt_coefficient_mu 0.881
_exptl_absorpt_correction_T_max 0.7456
_exptl_absorpt_correction_T_min 0.6781
_exptl_absorpt_correction_type multi-scan
_exptl_absorpt_process_details
;
SADABS-2008/1 (Bruker,2008) was used for absorption correction.
wR2(int) was 0.0492 before and 0.0378 after correction.
The Ratio of minimum to maximum transmission is 0.9095.
The \l/2 correction factor is 0.0015.
;
_exptl_crystal_colour green
_exptl_crystal_colour_primary green
_exptl_crystal_density_diffrn 1.501
_exptl_crystal_density_method 'not measured'
_exptl_crystal_description Block
_exptl_crystal_F_000 552
_exptl_crystal_size_max 0.5
_exptl_crystal_size_mid 0.4
_exptl_crystal_size_min 0.2
_refine_diff_density_max 0.546
_refine_diff_density_min -0.618
_refine_diff_density_rms 0.050
_refine_ls_extinction_method none
_refine_ls_goodness_of_fit_ref 1.039
_refine_ls_hydrogen_treatment constr
_refine_ls_matrix_type full
_refine_ls_number_parameters 321
_refine_ls_number_reflns 5309
_refine_ls_number_restraints 0
_refine_ls_restrained_S_all 1.039
_refine_ls_R_factor_all 0.0357
_refine_ls_R_factor_gt 0.0312
_refine_ls_shift/su_max 0.001
_refine_ls_shift/su_mean 0.000
_refine_ls_structure_factor_coef Fsqd
_refine_ls_weighting_details 'w=1/[\s^2^(Fo^2^)+(0.0420P)^2^+0.5250P] where P=(Fo^2^+2Fc^2^)/3'
_refine_ls_weighting_scheme calc
_refine_ls_wR_factor_gt 0.0825
_refine_ls_wR_factor_ref 0.0856
_reflns_Friedel_coverage 0.000
_reflns_number_gt 4749
_reflns_number_total 5309
_reflns_threshold_expression 'I > 2\s(I)'
_cod_data_source_file c8ce01283k2.cif
_cod_data_source_block r12
_cod_depositor_comments 'Adding full bibliography for 7231500--7231503.cif.'
_cod_database_code 7231501
_shelx_space_group_comment
;
The symmetry employed for this shelxl refinement is uniquely defined
by the following loop, which should always be used as a source of
symmetry information in preference to the above space-group names.
They are only intended as comments.
;
_olex2_refinement_description
;
1. Fixed Uiso
 At 1.2 times of:
  All C(H) groups, All C(H,H) groups
 At 1.5 times of:
  All O(H,H) groups
2.a Free rotating group:
 O7(H,HA)
2.b Rotating group:
 O6(H6A,H6B), O5(H5A,H5B)
2.c Secondary CH2 refined with riding coordinates:
 C19(H19A,H19B), C7(H7A,H7B), C15(H15A,H15B)
2.d Aromatic/amide H refined with riding coordinates:
 C20(H20), C18(H18), C10(H10), C4(H4), C2(H2), C13(H13), C22(H22), C16(H16),
 C17(H17), C21(H21), C5(H5), C3(H3), C12(H12), C11(H11)
;
_shelx_shelxl_version_number 2014/7
_olex2_submission_special_instructions 'No special instructions were received'

loop_
_space_group_symop_operation_xyz
'x, y, z'
'-x, -y, -z'

loop_
_atom_site_label
_atom_site_type_symbol
_atom_site_fract_x
_atom_site_fract_y
_atom_site_fract_z
_atom_site_U_iso_or_equiv
_atom_site_adp_type
_atom_site_occupancy
_atom_site_site_symmetry_order
_atom_site_calc_flag
_atom_site_refinement_flags_posn
Ni1 Ni 0.96244(2) 0.43085(2) 0.74108(2) 0.02446(8) Uani 1 1 d .
O6 O 1.12117(12) 0.56567(11) 0.89641(11) 0.0306(3) Uani 1 1 d .
H6A H 1.1121 0.5607 0.9676 0.046 Uiso 1 1 d GR
H6B H 1.1128 0.6391 0.8888 0.046 Uiso 1 1 d GR
O3 O 0.90273(13) 0.57427(12) 0.36565(12) 0.0330(3) Uani 1 1 d .
O2 O 1.02677(15) 0.74588(13) 0.80051(14) 0.0448(3) Uani 1 1 d .
O1 O 0.87076(14) 0.57308(12) 0.68332(14) 0.0408(3) Uani 1 1 d .
O4 O 0.69246(14) 0.49790(16) 0.21386(13) 0.0496(4) Uani 1 1 d .
O5 O 0.82406(14) 0.43324(13) 0.84910(12) 0.0380(3) Uani 1 1 d .
H5A H 0.7721 0.4915 0.8403 0.057 Uiso 1 1 d GR
H5B H 0.8720 0.4481 0.9311 0.057 Uiso 1 1 d GR
N1 N 0.80799(15) 0.31476(13) 0.57930(13) 0.0275(3) Uani 1 1 d .
N2 N 0.68039(14) 0.23411(13) 0.37560(13) 0.0269(3) Uani 1 1 d .
N3 N 0.86531(16) -0.11701(13) 0.19064(15) 0.0327(3) Uani 1 1 d .
N4 N 0.95729(15) -0.28731(13) 0.19185(14) 0.0293(3) Uani 1 1 d .
C14 C 0.64020(17) -0.03913(15) 0.17792(15) 0.0272(3) Uani 1 1 d .
C9 C 0.56425(17) 0.05929(15) 0.18189(15) 0.0269(3) Uani 1 1 d .
C8 C 0.77031(18) 0.54801(15) 0.32831(16) 0.0289(3) Uani 1 1 d .
C00F C 0.91575(18) 0.68819(15) 0.71103(16) 0.0280(3) Uani 1 1 d .
C19 C 0.63769(18) 0.19431(15) 0.23493(15) 0.0284(3) Uani 1 1 d .
H19A H 0.7207 0.2047 0.2094 0.034 Uiso 1 1 calc R
H19B H 0.5743 0.2466 0.1994 0.034 Uiso 1 1 calc R
C20 C 0.80933(17) 0.28971(15) 0.46076(16) 0.0282(3) Uani 1 1 d .
H20 H 0.8891 0.3080 0.4386 0.034 Uiso 1 1 calc R
C7 C 0.69988(19) 0.57773(18) 0.43017(17) 0.0343(4) Uani 1 1 d .
H7A H 0.5980 0.5552 0.3893 0.041 Uiso 1 1 calc R
H7B H 0.7284 0.5275 0.4891 0.041 Uiso 1 1 calc R
C15 C 0.80044(19) -0.01051(16) 0.2302(2) 0.0365(4) Uani 1 1 d .
H15A H 0.8336 0.0579 0.2013 0.044 Uiso 1 1 calc R
H15B H 0.8311 0.0165 0.3231 0.044 Uiso 1 1 calc R
C18 C 0.91036(18) -0.19768(16) 0.25797(17) 0.0306(3) Uani 1 1 d .
H18 H 0.9088 -0.1914 0.3404 0.037 Uiso 1 1 calc R
C10 C 0.41710(19) 0.03189(19) 0.13835(18) 0.0382(4) Uani 1 1 d .
H10 H 0.3661 0.0969 0.1401 0.046 Uiso 1 1 calc R
C1 C 0.82989(18) 0.76337(16) 0.63135(17) 0.0288(3) Uani 1 1 d .
C4 C 0.6949(2) 0.9239(2) 0.5001(2) 0.0479(5) Uani 1 1 d .
H4 H 0.6512 0.9767 0.4548 0.058 Uiso 1 1 calc R
C2 C 0.8482(2) 0.89165(17) 0.6908(2) 0.0372(4) Uani 1 1 d .
H2 H 0.9072 0.9239 0.7756 0.045 Uiso 1 1 calc R
C13 C 0.5661(2) -0.16134(17) 0.12988(18) 0.0366(4) Uani 1 1 d .
H13 H 0.6159 -0.2271 0.1260 0.044 Uiso 1 1 calc R
C6 C 0.73779(18) 0.71444(17) 0.50498(17) 0.0301(3) Uani 1 1 d .
C22 C 0.5919(2) 0.22378(19) 0.44481(18) 0.0398(4) Uani 1 1 d .
H22 H 0.4959 0.1896 0.4124 0.048 Uiso 1 1 calc R
C16 C 0.8854(2) -0.15687(19) 0.07480(19) 0.0398(4) Uani 1 1 d .
H16 H 0.8647 -0.1192 0.0083 0.048 Uiso 1 1 calc R
C17 C 0.9412(2) -0.26169(18) 0.07649(18) 0.0376(4) Uani 1 1 d .
H17 H 0.9651 -0.3093 0.0098 0.045 Uiso 1 1 calc R
C21 C 0.6714(2) 0.27297(18) 0.56931(18) 0.0378(4) Uani 1 1 d .
H21 H 0.6386 0.2778 0.6381 0.045 Uiso 1 1 calc R
C5 C 0.6741(2) 0.7975(2) 0.4407(2) 0.0410(4) Uani 1 1 d .
H5 H 0.6161 0.7667 0.3555 0.049 Uiso 1 1 calc R
C3 C 0.7804(2) 0.97128(19) 0.6260(2) 0.0462(5) Uani 1 1 d .
H3 H 0.7925 1.0557 0.6673 0.055 Uiso 1 1 calc R
C12 C 0.4194(2) -0.18679(19) 0.0877(2) 0.0443(5) Uani 1 1 d .
H12 H 0.3716 -0.2690 0.0564 0.053 Uiso 1 1 calc R
C11 C 0.3449(2) -0.0902(2) 0.0924(2) 0.0469(5) Uani 1 1 d .
H11 H 0.2465 -0.1068 0.0648 0.056 Uiso 1 1 calc R
O7 O 0.5982(3) 0.5513(5) 0.8769(5) 0.214(3) Uani 1 1 d .
H H 0.5231 0.5114 0.8791 0.321 Uiso 1 1 d G
HA H 0.5812 0.5690 0.8058 0.321 Uiso 1 1 d G

loop_
_atom_site_aniso_label
_atom_site_aniso_U_11
_atom_site_aniso_U_22
_atom_site_aniso_U_33
_atom_site_aniso_U_23
_atom_site_aniso_U_13
_atom_site_aniso_U_12
Ni1 0.02573(12) 0.02211(11) 0.02207(11) 0.00325(8) 0.00488(8) 0.00541(8)
O6 0.0348(6) 0.0302(6) 0.0220(5) 0.0032(5) 0.0056(5) 0.0064(5)
O3 0.0274(6) 0.0411(7) 0.0274(6) 0.0068(5) 0.0081(5) 0.0013(5)
O2 0.0410(7) 0.0318(7) 0.0477(8) 0.0125(6) -0.0035(6) -0.0020(6)
O1 0.0404(7) 0.0256(6) 0.0443(8) 0.0109(6) -0.0038(6) 0.0046(5)
O4 0.0307(7) 0.0706(10) 0.0318(7) -0.0068(7) 0.0042(6) 0.0089(7)
O5 0.0388(7) 0.0498(8) 0.0294(6) 0.0111(6) 0.0137(5) 0.0189(6)
N1 0.0272(7) 0.0248(7) 0.0267(7) 0.0026(5) 0.0073(5) 0.0038(5)
N2 0.0262(7) 0.0265(7) 0.0246(7) 0.0021(5) 0.0078(5) 0.0044(5)
N3 0.0322(7) 0.0262(7) 0.0404(8) 0.0097(6) 0.0116(6) 0.0099(6)
N4 0.0305(7) 0.0272(7) 0.0303(7) 0.0074(6) 0.0094(6) 0.0090(6)
C14 0.0300(8) 0.0256(8) 0.0240(7) 0.0057(6) 0.0076(6) 0.0034(6)
C9 0.0298(8) 0.0298(8) 0.0179(7) 0.0038(6) 0.0055(6) 0.0048(6)
C8 0.0290(8) 0.0270(8) 0.0292(8) 0.0074(6) 0.0074(7) 0.0054(6)
C00F 0.0293(8) 0.0277(8) 0.0295(8) 0.0089(6) 0.0121(6) 0.0071(6)
C19 0.0333(8) 0.0260(8) 0.0239(8) 0.0053(6) 0.0069(6) 0.0088(6)
C20 0.0260(8) 0.0276(8) 0.0277(8) 0.0023(6) 0.0089(6) 0.0036(6)
C7 0.0308(9) 0.0398(10) 0.0317(9) 0.0108(7) 0.0104(7) 0.0017(7)
C15 0.0314(9) 0.0227(8) 0.0514(11) 0.0057(7) 0.0105(8) 0.0081(7)
C18 0.0332(9) 0.0280(8) 0.0317(8) 0.0079(7) 0.0120(7) 0.0080(7)
C10 0.0287(9) 0.0466(11) 0.0320(9) 0.0035(8) 0.0049(7) 0.0082(8)
C1 0.0276(8) 0.0290(8) 0.0362(9) 0.0132(7) 0.0158(7) 0.0078(6)
C4 0.0514(12) 0.0530(12) 0.0652(14) 0.0394(11) 0.0329(11) 0.0283(10)
C2 0.0362(9) 0.0299(9) 0.0474(11) 0.0102(8) 0.0172(8) 0.0066(7)
C13 0.0438(10) 0.0272(8) 0.0342(9) 0.0060(7) 0.0097(8) 0.0014(7)
C6 0.0274(8) 0.0384(9) 0.0334(9) 0.0155(7) 0.0172(7) 0.0104(7)
C22 0.0282(9) 0.0496(11) 0.0337(9) -0.0007(8) 0.0121(7) -0.0050(8)
C16 0.0451(11) 0.0436(10) 0.0359(10) 0.0178(8) 0.0128(8) 0.0167(9)
C17 0.0435(10) 0.0413(10) 0.0319(9) 0.0104(8) 0.0149(8) 0.0177(8)
C21 0.0334(9) 0.0453(10) 0.0294(9) 0.0014(8) 0.0126(7) -0.0023(8)
C5 0.0394(10) 0.0569(12) 0.0416(10) 0.0272(9) 0.0206(8) 0.0206(9)
C3 0.0489(12) 0.0322(10) 0.0708(15) 0.0218(10) 0.0309(11) 0.0155(9)
C12 0.0457(11) 0.0376(10) 0.0367(10) 0.0029(8) 0.0069(8) -0.0127(9)
C11 0.0289(9) 0.0612(13) 0.0391(11) 0.0059(10) 0.0052(8) -0.0057(9)
O7 0.0475(13) 0.202(4) 0.254(5) -0.115(4) -0.022(2) 0.0518(19)

loop_
_atom_type_symbol
_atom_type_description
_atom_type_scat_dispersion_real
_atom_type_scat_dispersion_imag
_atom_type_scat_source
C C 0.0033 0.0016 'International Tables Vol C Tables 4.2.6.8 and 6.1.1.4'
H H 0.0000 0.0000 'International Tables Vol C Tables 4.2.6.8 and 6.1.1.4'
N N 0.0061 0.0033 'International Tables Vol C Tables 4.2.6.8 and 6.1.1.4'
Ni Ni 0.3393 1.1124 'International Tables Vol C Tables 4.2.6.8 and 6.1.1.4'
O O 0.0106 0.0060 'International Tables Vol C Tables 4.2.6.8 and 6.1.1.4'

loop_
_geom_angle_atom_site_label_1
_geom_angle_atom_site_label_2
_geom_angle_atom_site_label_3
_geom_angle
_geom_angle_site_symmetry_1
_geom_angle_site_symmetry_3
O3 Ni1 O6 89.23(5) 2_766 .
O3 Ni1 O5 179.17(5) 2_766 .
O1 Ni1 O6 89.50(5) . .
O1 Ni1 O3 95.17(6) . 2_766
O1 Ni1 O5 85.41(6) . .
O1 Ni1 N1 85.09(5) . .
O1 Ni1 N4 175.00(6) . 2_756
O5 Ni1 O6 91.37(5) . .
N1 Ni1 O6 173.64(5) . .
N1 Ni1 O3 87.95(5) . 2_766
N1 Ni1 O5 91.52(6) . .
N1 Ni1 N4 94.92(6) . 2_756
N4 Ni1 O6 90.77(5) 2_756 .
N4 Ni1 O3 89.82(5) 2_756 2_766
N4 Ni1 O5 89.60(5) 2_756 .
Ni1 O6 H6A 109.9 . .
Ni1 O6 H6B 109.8 . .
H6A O6 H6B 109.1 . .
C8 O3 Ni1 129.39(11) . 2_766
C00F O1 Ni1 132.08(12) . .
Ni1 O5 H5A 111.4 . .
Ni1 O5 H5B 110.8 . .
H5A O5 H5B 107.7 . .
C20 N1 Ni1 126.91(12) . .
C20 N1 C21 105.53(14) . .
C21 N1 Ni1 125.93(12) . .
C20 N2 C19 128.03(14) . .
C20 N2 C22 106.80(14) . .
C22 N2 C19 125.15(14) . .
C18 N3 C15 126.58(16) . .
C18 N3 C16 107.17(15) . .
C16 N3 C15 126.18(16) . .
C18 N4 Ni1 124.36(12) . 2_756
C18 N4 C17 105.55(14) . .
C17 N4 Ni1 130.09(12) . 2_756
C9 C14 C15 119.45(15) . .
C13 C14 C9 119.03(16) . .
C13 C14 C15 121.49(16) . .
C14 C9 C19 121.90(15) . .
C10 C9 C14 118.98(16) . .
C10 C9 C19 119.10(15) . .
O3 C8 O4 124.83(17) . .
O3 C8 C7 116.95(15) . .
O4 C8 C7 118.21(15) . .
O2 C00F O1 124.58(15) . .
O2 C00F C1 117.40(15) . .
O1 C00F C1 118.02(15) . .
N2 C19 C9 111.11(13) . .
N2 C19 H19A 109.4 . .
N2 C19 H19B 109.4 . .
C9 C19 H19A 109.4 . .
C9 C19 H19B 109.4 . .
H19A C19 H19B 108.0 . .
N1 C20 N2 111.40(15) . .
N1 C20 H20 124.3 . .
N2 C20 H20 124.3 . .
C8 C7 H7A 109.1 . .
C8 C7 H7B 109.1 . .
H7A C7 H7B 107.8 . .
C6 C7 C8 112.59(14) . .
C6 C7 H7A 109.1 . .
C6 C7 H7B 109.1 . .
N3 C15 C14 113.19(14) . .
N3 C15 H15A 108.9 . .
N3 C15 H15B 108.9 . .
C14 C15 H15A 108.9 . .
C14 C15 H15B 108.9 . .
H15A C15 H15B 107.8 . .
N3 C18 H18 124.4 . .
N4 C18 N3 111.25(16) . .
N4 C18 H18 124.4 . .
C9 C10 H10 119.3 . .
C11 C10 C9 121.33(18) . .
C11 C10 H10 119.3 . .
C2 C1 C00F 116.11(16) . .
C6 C1 C00F 124.83(15) . .
C6 C1 C2 119.05(16) . .
C5 C4 H4 120.0 . .
C3 C4 H4 120.0 . .
C3 C4 C5 119.90(18) . .
C1 C2 H2 119.2 . .
C3 C2 C1 121.57(19) . .
C3 C2 H2 119.2 . .
C14 C13 H13 119.4 . .
C12 C13 C14 121.15(18) . .
C12 C13 H13 119.4 . .
C1 C6 C7 125.57(15) . .
C1 C6 C5 118.09(17) . .
C5 C6 C7 116.34(17) . .
N2 C22 H22 126.8 . .
C21 C22 N2 106.43(16) . .
C21 C22 H22 126.8 . .
N3 C16 H16 126.8 . .
C17 C16 N3 106.34(16) . .
C17 C16 H16 126.8 . .
N4 C17 H17 125.2 . .
C16 C17 N4 109.67(16) . .
C16 C17 H17 125.2 . .
N1 C21 H21 125.1 . .
C22 C21 N1 109.83(16) . .
C22 C21 H21 125.1 . .
C4 C5 C6 122.1(2) . .
C4 C5 H5 119.0 . .
C6 C5 H5 119.0 . .
C4 C3 C2 119.21(19) . .
C4 C3 H3 120.4 . .
C2 C3 H3 120.4 . .
C13 C12 H12 120.1 . .
C11 C12 C13 119.83(18) . .
C11 C12 H12 120.1 . .
C10 C11 H11 120.2 . .
C12 C11 C10 119.67(18) . .
C12 C11 H11 120.2 . .
H O7 HA 109.5 . .

loop_
_geom_bond_atom_site_label_1
_geom_bond_atom_site_label_2
_geom_bond_distance
_geom_bond_site_symmetry_2
Ni1 O6 2.1323(12) .
Ni1 O3 2.0732(12) 2_766
Ni1 O1 2.0568(12) .
Ni1 O5 2.1161(13) .
Ni1 N1 2.0659(14) .
Ni1 N4 2.0675(14) 2_756
O6 H6A 0.8566 .
O6 H6B 0.8564 .
O3 Ni1 2.0732(12) 2_766
O3 C8 1.253(2) .
O2 C00F 1.254(2) .
O1 C00F 1.256(2) .
O4 C8 1.259(2) .
O5 H5A 0.8800 .
O5 H5B 0.8794 .
N1 C20 1.317(2) .
N1 C21 1.371(2) .
N2 C19 1.471(2) .
N2 C20 1.348(2) .
N2 C22 1.369(2) .
N3 C15 1.459(2) .
N3 C18 1.343(2) .
N3 C16 1.372(3) .
N4 Ni1 2.0674(14) 2_756
N4 C18 1.323(2) .
N4 C17 1.375(2) .
C14 C9 1.401(2) .
C14 C15 1.514(2) .
C14 C13 1.392(2) .
C9 C19 1.512(2) .
C9 C10 1.391(2) .
C8 C7 1.523(2) .
C00F C1 1.518(2) .
C19 H19A 0.9700 .
C19 H19B 0.9700 .
C20 H20 0.9300 .
C7 H7A 0.9700 .
C7 H7B 0.9700 .
C7 C6 1.516(3) .
C15 H15A 0.9700 .
C15 H15B 0.9700 .
C18 H18 0.9300 .
C10 H10 0.9300 .
C10 C11 1.385(3) .
C1 C2 1.406(2) .
C1 C6 1.400(3) .
C4 H4 0.9300 .
C4 C5 1.384(3) .
C4 C3 1.376(3) .
C2 H2 0.9300 .
C2 C3 1.389(3) .
C13 H13 0.9300 .
C13 C12 1.386(3) .
C6 C5 1.401(2) .
C22 H22 0.9300 .
C22 C21 1.349(3) .
C16 H16 0.9300 .
C16 C17 1.351(3) .
C17 H17 0.9300 .
C21 H21 0.9300 .
C5 H5 0.9300 .
C3 H3 0.9300 .
C12 H12 0.9300 .
C12 C11 1.375(3) .
C11 H11 0.9300 .
O7 H 0.8499 .
O7 HA 0.8498 .

loop_
_geom_torsion_atom_site_label_1
_geom_torsion_atom_site_label_2
_geom_torsion_atom_site_label_3
_geom_torsion_atom_site_label_4
_geom_torsion
_geom_torsion_site_symmetry_1
Ni1 O3 C8 O4 8.9(3) 2_766
Ni1 O3 C8 C7 -171.99(11) 2_766
Ni1 O1 C00F O2 -11.8(3) .
Ni1 O1 C00F C1 168.51(12) .
Ni1 N1 C20 N2 -165.99(11) .
Ni1 N1 C21 C22 165.91(14) .
Ni1 N4 C18 N3 179.65(11) 2_756
Ni1 N4 C17 C16 -179.29(13) 2_756
O3 C8 C7 C6 57.4(2) .
O2 C00F C1 C2 -23.7(2) .
O2 C00F C1 C6 155.24(17) .
O1 C00F C1 C2 156.04(17) .
O1 C00F C1 C6 -25.0(2) .
O4 C8 C7 C6 -123.49(18) .
N2 C22 C21 N1 0.4(2) .
N3 C16 C17 N4 -0.5(2) .
C14 C9 C19 N2 -82.09(19) .
C14 C9 C10 C11 0.5(3) .
C14 C13 C12 C11 0.4(3) .
C9 C14 C15 N3 -165.05(16) .
C9 C14 C13 C12 -0.8(3) .
C9 C10 C11 C12 -0.9(3) .
C8 C7 C6 C1 -106.24(19) .
C8 C7 C6 C5 73.85(19) .
C00F C1 C2 C3 177.16(17) .
C00F C1 C6 C7 4.9(3) .
C00F C1 C6 C5 -175.22(16) .
C19 N2 C20 N1 178.52(14) .
C19 N2 C22 C21 -178.76(16) .
C19 C9 C10 C11 -178.11(17) .
C20 N1 C21 C22 -0.3(2) .
C20 N2 C19 C9 127.82(17) .
C20 N2 C22 C21 -0.4(2) .
C7 C6 C5 C4 177.08(17) .
C15 N3 C18 N4 176.76(16) .
C15 N3 C16 C17 -176.65(17) .
C15 C14 C9 C19 1.1(2) .
C15 C14 C9 C10 -177.46(16) .
C15 C14 C13 C12 176.96(18) .
C18 N3 C15 C14 -96.2(2) .
C18 N3 C16 C17 0.5(2) .
C18 N4 C17 C16 0.2(2) .
C10 C9 C19 N2 96.47(18) .
C1 C2 C3 C4 -1.0(3) .
C1 C6 C5 C4 -2.8(3) .
C2 C1 C6 C7 -176.22(16) .
C2 C1 C6 C5 3.7(2) .
C13 C14 C9 C19 178.93(15) .
C13 C14 C9 C10 0.4(2) .
C13 C14 C15 N3 17.2(3) .
C13 C12 C11 C10 0.5(3) .
C6 C1 C2 C3 -1.8(3) .
C22 N2 C19 C9 -54.2(2) .
C22 N2 C20 N1 0.2(2) .
C16 N3 C15 C14 80.4(2) .
C16 N3 C18 N4 -0.4(2) .
C17 N4 C18 N3 0.1(2) .
C21 N1 C20 N2 0.1(2) .
C5 C4 C3 C2 2.0(3) .
C3 C4 C5 C6 0.0(3) .
